data_4076852
loop_
_publ_author_name
'Taylor, Jesse W.'
'Englich, Ulrich'
'Ruhlandt-Senge, Karin'
'Spencer, James T.'

_publ_section_title
;
 Preparation and Characterization of Macropolyhedral Metallaborane
 Clusters from theanti-B18H22Borane Cluster:&#x00A0; Crystal Structure of
 [(CH3)4N][anti-B18H20Co(CO)3]
;
_journal_issue 14
_journal_name_full Organometallics
_journal_page_first 3054
_journal_paper_doi 10.1021/om020139d
_journal_volume 21
_journal_year 2002
_chemical_formula_sum 'C8 H34 B18 Cl2 Co N O3'
_chemical_formula_weight 516.77
_space_group_IT_number 14
_symmetry_cell_setting monoclinic
_symmetry_space_group_name_Hall '-P 2ybc'
_symmetry_space_group_name_H-M 'P 1 21/c 1'
_atom_sites_solution_hydrogens geom
_atom_sites_solution_primary direct
_atom_sites_solution_secondary difmap
_audit_creation_method SHELXL
_cell_angle_alpha 90.00
_cell_angle_beta 107.02
_cell_angle_gamma 90.00
_cell_formula_units_Z 4
_cell_length_a 13.94720(10)
_cell_length_b 10.17950(10)
_cell_length_c 19.53370(10)
_cell_measurement_reflns_used 8192
_cell_measurement_temperature 293(2)
_cell_volume 2651.84(3)
_computing_cell_refinement 'Siemens XSCANS'
_computing_data_collection 'Siemens XSCANS'
_computing_data_reduction 'Siemens SHELXTL'
_computing_molecular_graphics 'Siemens SHELXTL'
_computing_publication_material 'Siemens SHELXTL'
_computing_structure_refinement 'SHELXL-93 (Sheldrick, 1993)'
_computing_structure_solution 'SHELXS-86 (Sheldrick, 1990)'
_diffrn_ambient_temperature 293(2)
_diffrn_measurement_device 'Siemens P4'
_diffrn_measurement_method \w
_diffrn_radiation_monochromator graphite
_diffrn_radiation_source 'fine-focus sealed tube'
_diffrn_radiation_type MoK\a
_diffrn_radiation_wavelength 0.71073
_diffrn_reflns_av_R_equivalents 0.0324
_diffrn_reflns_av_sigmaI/netI 0.0433
_diffrn_reflns_limit_h_max 18
_diffrn_reflns_limit_h_min -12
_diffrn_reflns_limit_k_max 13
_diffrn_reflns_limit_k_min -13
_diffrn_reflns_limit_l_max 25
_diffrn_reflns_limit_l_min -25
_diffrn_reflns_number 16319
_diffrn_reflns_theta_max 28.22
_diffrn_reflns_theta_min 1.53
_diffrn_standards_decay_% No
_exptl_absorpt_coefficient_mu 0.862
_exptl_absorpt_correction_T_max 0.84
_exptl_absorpt_correction_T_min 0.66
_exptl_absorpt_correction_type multi-scan
_exptl_crystal_colour red
_exptl_crystal_density_diffrn 1.294
_exptl_crystal_description plate
_exptl_crystal_F_000 1056
_exptl_crystal_size_max 0.6
_exptl_crystal_size_mid 0.56
_exptl_crystal_size_min 0.28
_refine_diff_density_max 1.259
_refine_diff_density_min -1.178
_refine_diff_density_rms 0.098
_refine_ls_extinction_method none
_refine_ls_goodness_of_fit_all 1.092
_refine_ls_goodness_of_fit_obs 1.158
_refine_ls_hydrogen_treatment riding
_refine_ls_matrix_type full
_refine_ls_number_parameters 378
_refine_ls_number_reflns 6205
_refine_ls_number_restraints 0
_refine_ls_restrained_S_all 1.136
_refine_ls_restrained_S_obs 1.158
_refine_ls_R_factor_all 0.0766
_refine_ls_R_factor_obs 0.0592
_refine_ls_shift/esd_max -0.001
_refine_ls_shift/esd_mean 0.000
_refine_ls_structure_factor_coef Fsqd
_refine_ls_weighting_details 'w=1/[\s^2^(Fo^2^)+(0.0790P)^2^+4.3267P] where P=(Fo^2^+2Fc^2^)/3'
_refine_ls_weighting_scheme calc
_refine_ls_wR_factor_all 0.1716
_refine_ls_wR_factor_obs 0.1562
_reflns_number_observed 4988
_reflns_number_total 6209
_reflns_observed_criterion >2sigma(I)
_cod_data_source_file om020139d.cif
_cod_data_source_block sadn
_cod_depositor_comments
;
The following automatic conversions were performed:

'_symmetry_cell_setting' value 'Monoclinic' changed to 'monoclinic'
according to /home/saulius/struct/CIF-dictionaries/cif_core.dic
dictionary named 'cif_core.dic' version 2.4.1 from 2010-06-29.

Automatic conversion script
Id: cif_fix_values 1715 2011-07-08 13:25:40Z adriana 

The following automatic conversions were performed:

'_refine_ls_weighting_scheme' value 'calc
w=1/[\s^2^(Fo^2^)+(0.0790P)^2^+4.3267P] where P=(Fo^2^+2Fc^2^)/3' was
changed to 'calc'. New tag '_refine_ls_weighting_details' was
created. The value of the new tag was set to
'w=1/[\s^2^(Fo^2^)+(0.0790P)^2^+4.3267P] where P=(Fo^2^+2Fc^2^)/3'.

Automatic conversion script
Id: cif_fix_values 3143 2015-03-26 13:38:13Z robertas 
;
_cod_original_cell_volume 2651.90(3)
_cod_original_sg_symbol_H-M P2(1)/c
_cod_database_code 4076852
_diffrn_measurement_time 10
_diffrn_measurement_range 0.3
_refine_ls_weighting_scheme_1 0.0790
_refine_ls_weighting_scheme_2 4.3267

loop_
_symmetry_equiv_pos_as_xyz
'x, y, z'
'-x, y+1/2, -z+1/2'
'-x, -y, -z'
'x, -y-1/2, z-1/2'

loop_
_atom_site_aniso_label
_atom_site_aniso_U_11
_atom_site_aniso_U_22
_atom_site_aniso_U_33
_atom_site_aniso_U_23
_atom_site_aniso_U_13
_atom_site_aniso_U_12
Co7 0.0195(2) 0.0231(2) 0.0173(2) 0.0005(2) 0.00444(15) -0.0027(2)
C1 0.030(2) 0.038(2) 0.028(2) -0.0003(14) 0.0044(14) -0.0082(15)
O1 0.043(2) 0.065(2) 0.043(2) 0.0038(14) 0.0185(13) -0.0253(15)
C2 0.028(2) 0.026(2) 0.029(2) 0.0015(13) 0.0042(13) -0.0065(13)
O2 0.055(2) 0.0293(13) 0.054(2) -0.0103(12) 0.0163(14) 0.0021(13)
C3 0.023(2) 0.028(2) 0.026(2) -0.0011(13) 0.0063(13) -0.0025(13)
O3 0.0300(13) 0.047(2) 0.0347(14) 0.0044(12) -0.0047(11) 0.0012(12)
B1 0.025(2) 0.033(2) 0.0130(14) -0.0002(13) 0.0030(13) -0.0049(14)
B2 0.023(2) 0.030(2) 0.019(2) 0.0025(13) 0.0060(13) -0.0018(14)
B3 0.021(2) 0.022(2) 0.0188(15) 0.0026(12) 0.0043(13) -0.0009(13)
B4 0.022(2) 0.025(2) 0.0159(15) 0.0000(12) 0.0047(13) -0.0033(13)
B5 0.036(2) 0.025(2) 0.019(2) -0.0055(13) 0.0074(15) -0.0053(15)
B6 0.034(2) 0.033(2) 0.017(2) -0.0046(14) 0.0097(14) -0.002(2)
B8 0.025(2) 0.030(2) 0.019(2) -0.0008(13) 0.0084(14) 0.0020(14)
B9 0.035(2) 0.026(2) 0.021(2) -0.0034(14) 0.0105(15) 0.0009(15)
B10 0.026(2) 0.0190(15) 0.0171(15) -0.0014(12) 0.0062(13) -0.0021(13)
B11 0.019(2) 0.0180(14) 0.0157(14) 0.0001(11) 0.0034(12) 0.0001(12)
B12 0.023(2) 0.023(2) 0.0176(15) 0.0026(13) 0.0066(13) 0.0001(13)
B13 0.023(2) 0.023(2) 0.0152(14) -0.0001(12) 0.0057(12) 0.0024(13)
B14 0.023(2) 0.021(2) 0.0139(14) -0.0021(12) 0.0056(12) -0.0014(13)
B15 0.028(2) 0.027(2) 0.019(2) -0.0014(13) 0.0106(14) 0.0004(14)
B16 0.024(2) 0.026(2) 0.025(2) 0.0022(14) 0.0096(14) -0.0015(14)
B17 0.030(2) 0.019(2) 0.020(2) -0.0002(12) 0.0075(14) -0.0019(13)
B18 0.025(2) 0.024(2) 0.020(2) -0.0005(13) 0.0070(13) 0.0023(13)
B19 0.022(2) 0.031(2) 0.026(2) 0.0022(14) 0.0100(14) 0.0018(14)
N1 0.032(2) 0.0299(14) 0.0268(14) -0.0016(11) 0.0119(12) 0.0017(12)
C4 0.050(3) 0.060(3) 0.093(4) 0.038(3) 0.029(3) 0.002(2)
C5 0.080(4) 0.092(4) 0.081(4) -0.041(3) 0.049(3) -0.011(3)
C6 0.072(4) 0.063(3) 0.069(3) -0.007(3) -0.034(3) 0.014(3)
C7 0.064(3) 0.029(2) 0.041(2) 0.003(2) 0.000(2) -0.002(2)
C1S 0.062(3) 0.079(4) 0.059(3) 0.001(3) 0.020(3) -0.005(3)
Cl1S 0.0677(9) 0.0748(9) 0.0968(11) 0.0176(8) 0.0124(8) -0.0090(7)
Cl2S 0.0924(11) 0.0723(9) 0.0660(8) -0.0058(7) 0.0230(8) -0.0058(8)

loop_
_atom_site_label
_atom_site_type_symbol
_atom_site_fract_x
_atom_site_fract_y
_atom_site_fract_z
_atom_site_U_iso_or_equiv
_atom_site_thermal_displace_type
_atom_site_occupancy
_atom_site_calc_flag
_atom_site_refinement_flags
Co7 Co 0.34197(3) 0.43978(4) 0.23666(2) 0.02017(13) Uani 1 d .
C1 C 0.4247(3) 0.5237(4) 0.1947(2) 0.0327(8) Uani 1 d .
O1 O 0.4761(2) 0.5742(3) 0.1669(2) 0.0493(8) Uani 1 d .
C2 C 0.3019(3) 0.5893(3) 0.2698(2) 0.0283(7) Uani 1 d .
O2 O 0.2738(2) 0.6838(3) 0.2892(2) 0.0460(7) Uani 1 d .
C3 C 0.4384(2) 0.3815(3) 0.3160(2) 0.0259(6) Uani 1 d .
O3 O 0.5038(2) 0.3572(3) 0.36425(14) 0.0402(6) Uani 1 d .
B1 B 0.1616(3) 0.2942(4) 0.1048(2) 0.0242(7) Uani 1 d .
H1A H 0.1072(29) 0.3167(38) 0.0543(20) 0.033(10) Uiso 1 d .
B2 B 0.2821(3) 0.3646(4) 0.1297(2) 0.0241(7) Uani 1 d .
H2A H 0.2985(25) 0.4242(32) 0.0888(18) 0.019(8) Uiso 1 d .
B3 B 0.1901(3) 0.4200(3) 0.1725(2) 0.0210(7) Uani 1 d .
H3A H 0.1498(31) 0.5114(42) 0.1603(22) 0.039(11) Uiso 1 d .
B4 B 0.1176(3) 0.2782(3) 0.1807(2) 0.0211(7) Uani 1 d .
H4A H 0.0344(28) 0.2856(37) 0.1704(20) 0.030(10) Uiso 1 d .
B5 B 0.1687(3) 0.1389(4) 0.1476(2) 0.0268(7) Uani 1 d .
H5A H 0.1209(33) 0.0579(41) 0.1230(23) 0.042(12) Uiso 1 d .
B6 B 0.2687(3) 0.1902(4) 0.1137(2) 0.0275(8) Uani 1 d .
H6A H 0.2764(32) 0.1443(41) 0.0660(22) 0.042(11) Uiso 1 d .
B8 B 0.3695(3) 0.2501(4) 0.1863(2) 0.0245(7) Uani 1 d .
H8A H 0.4421(28) 0.2384(35) 0.1865(19) 0.024(9) Uiso 1 d .
B9 B 0.2940(3) 0.1043(4) 0.1964(2) 0.0266(7) Uani 1 d .
H9A H 0.3229(32) 0.0015(43) 0.2059(22) 0.042(11) Uiso 1 d .
H8B H 0.3556(26) 0.1822(37) 0.2361(18) 0.025(9) Uiso 1 d .
B10 B 0.1940(3) 0.1619(3) 0.2404(2) 0.0205(6) Uani 1 d .
B11 B 0.2098(2) 0.3409(3) 0.2614(2) 0.0178(6) Uani 1 d .
B12 B 0.1980(3) 0.2012(3) 0.3900(2) 0.0212(7) Uani 1 d .
H12A H 0.2326(28) 0.1667(36) 0.4412(20) 0.027(9) Uiso 1 d .
B13 B 0.2651(3) 0.2077(3) 0.3270(2) 0.0204(6) Uani 1 d .
H13A H 0.3413(24) 0.1807(31) 0.3437(17) 0.013(7) Uiso 1 d .
B14 B 0.2216(3) 0.3583(3) 0.3560(2) 0.0195(6) Uani 1 d .
H14A H 0.2728(26) 0.4171(33) 0.3867(18) 0.020(8) Uiso 1 d .
B15 B 0.1108(3) 0.3327(4) 0.3854(2) 0.0240(7) Uani 1 d .
H15A H 0.1047(29) 0.3703(38) 0.4294(21) 0.032(10) Uiso 1 d .
B16 B 0.0682(3) 0.1679(4) 0.3540(2) 0.0245(7) Uani 1 d .
H16B H 0.0122(28) 0.1955(38) 0.2940(20) 0.031(10) Uiso 1 d .
H16A H 0.0288(27) 0.1056(36) 0.3813(19) 0.024(9) Uiso 1 d .
B17 B 0.1702(3) 0.0847(3) 0.3203(2) 0.0232(7) Uani 1 d .
H10B H 0.1221(30) 0.0939(39) 0.2640(21) 0.034(10) Uiso 1 d .
H17A H 0.1912(31) -0.0103(44) 0.3294(22) 0.042(11) Uiso 1 d .
B18 B 0.1072(3) 0.4242(3) 0.3068(2) 0.0230(7) Uani 1 d .
H18B H 0.0311(28) 0.3711(38) 0.2643(20) 0.031(10) Uiso 1 d .
H18A H 0.0911(30) 0.5288(40) 0.2996(21) 0.036(11) Uiso 1 d .
B19 B 0.0073(3) 0.3177(4) 0.3122(2) 0.0258(7) Uani 1 d .
H19A H -0.0632(36) 0.3437(45) 0.3054(24) 0.051(13) Uiso 1 d .
N1 N 0.1750(2) 0.7457(3) 0.50504(15) 0.0289(6) Uani 1 d .
C4 C 0.0917(4) 0.6648(5) 0.5171(3) 0.0659(15) Uani 1 d .
H4B H 0.0355(4) 0.6658(5) 0.4746(3) 0.099 Uiso 1 calc R
H4C H 0.0719(4) 0.7008(5) 0.5563(3) 0.099 Uiso 1 calc R
H4D H 0.1143(4) 0.5761(5) 0.5280(3) 0.099 Uiso 1 calc R
C5 C 0.1991(5) 0.6867(7) 0.4414(3) 0.079(2) Uani 1 d .
H5B H 0.1404(5) 0.6890(7) 0.4007(3) 0.119 Uiso 1 calc R
H5C H 0.2203(5) 0.5973(7) 0.4518(3) 0.119 Uiso 1 calc R
H5D H 0.2518(5) 0.7362(7) 0.4311(3) 0.119 Uiso 1 calc R
C6 C 0.2620(4) 0.7454(6) 0.5697(3) 0.080(2) Uani 1 d .
H6B H 0.2850(4) 0.6569(6) 0.5810(3) 0.120 Uiso 1 calc R
H6C H 0.2428(4) 0.7819(6) 0.6091(3) 0.120 Uiso 1 calc R
H6D H 0.3150(4) 0.7973(6) 0.5613(3) 0.120 Uiso 1 calc R
C7 C 0.1380(4) 0.8828(4) 0.4866(2) 0.0479(10) Uani 1 d .
H7A H 0.0814(4) 0.8815(4) 0.4444(2) 0.072 Uiso 1 calc R
H7B H 0.1904(4) 0.9352(4) 0.4778(2) 0.072 Uiso 1 calc R
H7C H 0.1183(4) 0.9198(4) 0.5256(2) 0.072 Uiso 1 calc R
C1S C 0.5165(4) 0.8026(6) 0.4727(3) 0.0662(14) Uani 1 d .
H1S1 H 0.5720(4) 0.8224(6) 0.4541(3) 0.099 Uiso 1 calc R
H1S2 H 0.5379(4) 0.8188(6) 0.5239(3) 0.099 Uiso 1 calc R
Cl1S Cl 0.41288(12) 0.9047(2) 0.43100(10) 0.0823(5) Uani 1 d .
Cl2S Cl 0.48169(13) 0.6364(2) 0.45617(8) 0.0769(4) Uani 1 d .

loop_
_atom_type_symbol
_atom_type_description
_atom_type_scat_dispersion_real
_atom_type_scat_dispersion_imag
_atom_type_scat_source
C C 0.0033 0.0016 'International Tables Vol C Tables 4.2.6.8 and 6.1.1.4'
H H 0.0000 0.0000 'International Tables Vol C Tables 4.2.6.8 and 6.1.1.4'
B B 0.0013 0.0007 'International Tables Vol C Tables 4.2.6.8 and 6.1.1.4'
N N 0.0061 0.0033 'International Tables Vol C Tables 4.2.6.8 and 6.1.1.4'
O O 0.0106 0.0060 'International Tables Vol C Tables 4.2.6.8 and 6.1.1.4'
Co Co 0.3494 0.9721 'International Tables Vol C Tables 4.2.6.8 and 6.1.1.4'
Cl Cl 0.1484 0.1585 'International Tables Vol C Tables 4.2.6.8 and 6.1.1.4'

loop_
_geom_angle_atom_site_label_1
_geom_angle_atom_site_label_2
_geom_angle_atom_site_label_3
_geom_angle
C2 Co7 C1 94.0(2)
C2 Co7 C3 101.43(15)
C1 Co7 C3 97.39(15)
C2 Co7 B3 86.08(14)
C1 Co7 B3 115.66(14)
C3 Co7 B3 145.65(14)
C2 Co7 B2 125.10(15)
C1 Co7 B2 81.14(15)
C3 Co7 B2 133.47(15)
B3 Co7 B2 50.12(13)
C2 Co7 B8 172.02(14)
C1 Co7 B8 89.7(2)
C3 Co7 B8 85.09(14)
B3 Co7 B8 85.95(13)
B2 Co7 B8 48.53(14)
C2 Co7 B11 86.65(13)
C1 Co7 B11 165.47(14)
C3 Co7 B11 96.70(13)
B3 Co7 B11 49.86(12)
B2 Co7 B11 86.61(12)
B8 Co7 B11 88.03(12)
O1 C1 Co7 178.2(3)
O2 C2 Co7 177.9(3)
O3 C3 Co7 172.5(3)
B2 B1 B4 110.0(2)
B2 B1 B5 108.4(3)
B4 B1 B5 60.6(2)
B2 B1 B6 60.9(2)
B4 B1 B6 110.2(2)
B5 B1 B6 60.0(2)
B2 B1 B3 61.3(2)
B4 B1 B3 60.4(2)
B5 B1 B3 108.5(2)
B6 B1 B3 110.4(2)
B1 B2 B6 60.6(2)
B1 B2 B8 108.9(3)
B6 B2 B8 59.3(2)
B1 B2 B3 60.5(2)
B6 B2 B3 109.5(2)
B8 B2 B3 111.0(2)
B1 B2 Co7 118.8(2)
B6 B2 Co7 120.6(2)
B8 B2 Co7 68.6(2)
B3 B2 Co7 64.4(2)
B4 B3 B1 59.0(2)
B4 B3 B2 106.5(2)
B1 B3 B2 58.2(2)
B4 B3 B11 60.1(2)
B1 B3 B11 108.6(2)
B2 B3 B11 111.4(2)
B4 B3 Co7 120.8(2)
B1 B3 Co7 117.8(2)
B2 B3 Co7 65.5(2)
B11 B3 Co7 69.03(15)
B1 B4 B10 108.8(2)
B1 B4 B5 59.9(2)
B10 B4 B5 59.0(2)
B1 B4 B3 60.6(2)
B10 B4 B3 110.4(2)
B5 B4 B3 108.1(2)
B1 B4 B11 111.2(2)
B10 B4 B11 62.2(2)
B5 B4 B11 109.4(2)
B3 B4 B11 61.7(2)
B10 B5 B9 66.5(2)
B10 B5 B1 109.5(2)
B9 B5 B1 110.0(3)
B10 B5 B6 113.6(3)
B9 B5 B6 60.1(2)
B1 B5 B6 60.5(2)
B10 B5 B4 60.2(2)
B9 B5 B4 113.5(2)
B1 B5 B4 59.5(2)
B6 B5 B4 109.8(3)
B9 B6 B8 63.0(2)
B9 B6 B5 59.3(2)
B8 B6 B5 108.9(2)
B9 B6 B1 108.5(2)
B8 B6 B1 108.3(3)
B5 B6 B1 59.5(2)
B9 B6 B2 110.2(2)
B8 B6 B2 60.6(2)
B5 B6 B2 106.1(3)
B1 B6 B2 58.5(2)
B6 B8 B2 60.1(2)
B6 B8 B9 58.3(2)
B2 B8 B9 106.1(2)
B6 B8 Co7 116.4(2)
B2 B8 Co7 62.9(2)
B9 B8 Co7 117.6(2)
B5 B9 B6 60.6(2)
B5 B9 B8 106.6(3)
B6 B9 B8 58.7(2)
B5 B9 B10 56.6(2)
B6 B9 B10 106.1(3)
B8 B9 B10 108.0(2)
B13 B10 B5 156.2(3)
B13 B10 B4 121.0(2)
B5 B10 B4 60.8(2)
B13 B10 B17 59.6(2)
B5 B10 B17 141.0(3)
B4 B10 B17 127.6(3)
B13 B10 B11 62.1(2)
B5 B10 B11 109.4(2)
B4 B10 B11 60.3(2)
B17 B10 B11 105.4(2)
B13 B10 B9 103.4(2)
B5 B10 B9 56.9(2)
B4 B10 B9 106.4(2)
B17 B10 B9 125.0(2)
B11 B10 B9 109.9(2)
B14 B11 B4 137.8(2)
B14 B11 B3 148.5(2)
B4 B11 B3 58.2(2)
B14 B11 B10 106.8(2)
B4 B11 B10 57.5(2)
B3 B11 B10 104.0(2)
B14 B11 B13 58.5(2)
B4 B11 B13 112.4(2)
B3 B11 B13 150.7(2)
B10 B11 B13 56.0(2)
B14 B11 B18 52.6(2)
B4 B11 B18 96.4(2)
B3 B11 B18 106.9(2)
B10 B11 B18 116.2(2)
B13 B11 B18 101.7(2)
B14 B11 Co7 109.6(2)
B4 B11 Co7 112.3(2)
B3 B11 Co7 61.11(14)
B10 B11 Co7 115.9(2)
B13 B11 Co7 105.6(2)
B18 B11 Co7 127.9(2)
B13 B12 B17 61.6(2)
B13 B12 B16 114.9(2)
B17 B12 B16 66.2(2)
B13 B12 B15 115.5(2)
B17 B12 B15 118.1(3)
B16 B12 B15 61.6(2)
B13 B12 B14 60.9(2)
B17 B12 B14 109.6(2)
B16 B12 B14 107.4(2)
B15 B12 B14 60.8(2)
B12 B13 B10 113.5(2)
B12 B13 B17 59.4(2)
B10 B13 B17 63.2(2)
B12 B13 B14 60.8(2)
B10 B13 B14 112.5(2)
B17 B13 B14 107.8(2)
B12 B13 B11 108.1(2)
B10 B13 B11 61.9(2)
B17 B13 B11 107.9(2)
B14 B13 B11 59.2(2)
B18 B14 B12 108.1(2)
B18 B14 B13 119.6(2)
B12 B14 B13 58.3(2)
B18 B14 B11 71.3(2)
B12 B14 B11 108.5(2)
B13 B14 B11 62.3(2)
B18 B14 B15 60.2(2)
B12 B14 B15 59.4(2)
B13 B14 B15 112.0(2)
B11 B14 B15 118.4(2)
B19 B15 B18 61.6(2)
B19 B15 B12 111.6(3)
B18 B15 B12 106.3(2)
B19 B15 B14 109.5(2)
B18 B15 B14 57.7(2)
B12 B15 B14 59.8(2)
B19 B15 B16 61.7(2)
B18 B15 B16 105.4(2)
B12 B15 B16 58.6(2)
B14 B15 B16 104.4(2)
B12 B16 B19 107.9(2)
B12 B16 B15 59.8(2)
B19 B16 B15 56.2(2)
B12 B16 B17 56.7(2)
B19 B16 B17 120.6(2)
B15 B16 B17 108.6(2)
B12 B17 B13 59.0(2)
B12 B17 B10 108.1(2)
B13 B17 B10 57.2(2)
B12 B17 B16 57.2(2)
B13 B17 B16 105.7(2)
B10 B17 B16 115.5(2)
B14 B18 B15 62.2(2)
B14 B18 B19 109.7(2)
B15 B18 B19 57.3(2)
B14 B18 B11 56.1(2)
B15 B18 B11 107.8(2)
B19 B18 B11 115.0(2)
B15 B19 B18 61.1(2)
B15 B19 B16 62.1(2)
B18 B19 B16 105.3(2)
C6 N1 C7 110.4(3)
C6 N1 C4 110.3(4)
C7 N1 C4 108.7(3)
C6 N1 C5 112.4(4)
C7 N1 C5 108.6(4)
C4 N1 C5 106.3(4)
Cl2S C1S Cl1S 109.6(3)

loop_
_geom_bond_atom_site_label_1
_geom_bond_atom_site_label_2
_geom_bond_distance
Co7 C2 1.806(4)
Co7 C1 1.813(4)
Co7 C3 1.828(3)
Co7 B3 2.131(3)
Co7 B2 2.152(4)
Co7 B8 2.250(4)
Co7 B11 2.273(3)
C1 O1 1.139(4)
C2 O2 1.144(4)
C3 O3 1.131(4)
B1 B2 1.759(5)
B1 B4 1.771(5)
B1 B5 1.778(5)
B1 B6 1.796(6)
B1 B3 1.801(5)
B2 B6 1.803(5)
B2 B8 1.811(5)
B2 B3 1.814(5)
B3 B4 1.796(5)
B3 B11 1.861(5)
B4 B10 1.781(5)
B4 B5 1.791(5)
B4 B11 1.833(5)
B5 B10 1.758(5)
B5 B9 1.764(6)
B5 B6 1.787(5)
B6 B9 1.778(5)
B6 B8 1.787(5)
B8 B9 1.863(5)
B9 B10 1.931(5)
B10 B13 1.754(5)
B10 B17 1.862(5)
B10 B11 1.867(5)
B11 B14 1.815(4)
B11 B13 1.869(5)
B11 B18 2.072(5)
B12 B13 1.754(5)
B12 B17 1.762(5)
B12 B16 1.771(5)
B12 B15 1.793(5)
B12 B14 1.799(5)
B13 B17 1.799(5)
B13 B14 1.801(5)
B14 B18 1.738(5)
B14 B15 1.818(5)
B15 B19 1.716(5)
B15 B18 1.784(5)
B15 B16 1.825(5)
B16 B19 1.819(5)
B16 B17 1.929(5)
B18 B19 1.793(5)
N1 C6 1.474(5)
N1 C7 1.496(5)
N1 C4 1.498(5)
N1 C5 1.504(5)
C1S Cl2S 1.763(6)
C1S Cl1S 1.773(6)

loop_
_cod_changelog_entry_id
_cod_changelog_entry_author
_cod_changelog_entry_date
_cod_changelog_entry_text
1 'Vaitkus, Antanas' 2024-11-17T23:38:10+02:00
;
 Replaced the '&G' character sequence with the backslash character ('\')
 in the '_diffrn_measurement_method' data value.
;
